data_7158035
loop_
_publ_author_name
'Krause, Andreas'
'Sperlich, Eric'
'Schmidt, Bernd'

_publ_section_title
;
 Matsuda-Heck arylation of itaconates: a versatile approach to
 heterocycles from a renewable resource.
;
_journal_issue 19
_journal_name_full 'Organic &amp; biomolecular chemistry'
_journal_page_first 4292
_journal_page_last 4302
_journal_paper_doi 10.1039/d1ob00392e
_journal_volume 19
_journal_year 2021
_chemical_formula_moiety 'C12 H10 Br N O3'
_chemical_formula_sum 'C12 H10 Br N O3'
_chemical_formula_weight 296.12
_chemical_name_systematic
;
methyl 8-bromo-2-oxo-2,3-dihydro-1H-benzo[b]azepine-4-carboxylate
;
_space_group_crystal_system monoclinic
_space_group_IT_number 15
_space_group_name_Hall '-C 2yc'
_space_group_name_H-M_alt 'C 1 2/c 1'
_atom_sites_solution_hydrogens geom
_atom_sites_solution_primary direct
_atom_sites_solution_secondary difmap
_audit_creation_method SHELXL-2018/3
_audit_update_record
;
2021-02-24 deposited with the CCDC.	2021-04-15 downloaded from the CCDC.
;
_cell_angle_alpha 90
_cell_angle_beta 111.31(3)
_cell_angle_gamma 90
_cell_formula_units_Z 8
_cell_length_a 23.452(5)
_cell_length_b 4.5449(9)
_cell_length_c 22.939(5)
_cell_measurement_reflns_used 17107
_cell_measurement_temperature 210(2)
_cell_measurement_theta_max 31.09
_cell_measurement_theta_min 3.52
_cell_volume 2277.8(9)
_computing_cell_refinement
;
X-Area Recipe 1.33.0.0 (STOE, 2015)
;
_computing_data_collection
;
X-Area Pilatus3_SV 1.31.153.0 (STOE, 2018)
;
_computing_data_reduction
;
X-Area Integrate 1.74.2.0 (STOE, 2018)
X-Area LANA 1.75.3.0 (STOE, 2018)
;
_computing_molecular_graphics 'Diamond (Blankenburg, 2020)'
_computing_publication_material
;
STOE & Cie GmbH, X-Area, software package for collecting single-crystal or
multi-domain crystal data on STOE area-detector diffractometers, for image 
processing, for the correction and scaling of reflection intensities and 
for outlier rejection, version 1.86, Darmstadt 2018
;
_computing_structure_refinement 'SHELXL-2018/3 (Sheldrick, 2018)'
_computing_structure_solution 'SHELXS-2013/1 (Sheldrick, 2013)'
_diffrn_ambient_temperature 210
_diffrn_detector Pilatus200K
_diffrn_detector_type 'DECTRIS PILATUS 200K'
_diffrn_measured_fraction_theta_full 0.995
_diffrn_measured_fraction_theta_max 0.993
_diffrn_measurement_details
; 
1408 frames, exposure time = 40 s per frame, 
detector distance = 60 mm, \D\w = 0.5 \% 
;
_diffrn_measurement_device 'Eulerian 4-circle diffractometer'
_diffrn_measurement_device_type 'STOE STADIVARI'
_diffrn_measurement_method 'rotation method, \w scans'
_diffrn_radiation_collimation '0.3 mm diameter'
_diffrn_radiation_monochromator 'graded multilayer mirror'
_diffrn_radiation_source 'Genix Microfocus'
_diffrn_radiation_type 'Mo K\a'
_diffrn_radiation_wavelength 0.71073
_diffrn_reflns_av_R_equivalents 0.0503
_diffrn_reflns_av_unetI/netI 0.0352
_diffrn_reflns_Laue_measured_fraction_full 0.995
_diffrn_reflns_Laue_measured_fraction_max 0.993
_diffrn_reflns_limit_h_max 29
_diffrn_reflns_limit_h_min -29
_diffrn_reflns_limit_k_max 5
_diffrn_reflns_limit_k_min -5
_diffrn_reflns_limit_l_max 28
_diffrn_reflns_limit_l_min -28
_diffrn_reflns_number 12003
_diffrn_reflns_point_group_measured_fraction_full 0.995
_diffrn_reflns_point_group_measured_fraction_max 0.993
_diffrn_reflns_theta_full 25.242
_diffrn_reflns_theta_max 26.549
_diffrn_reflns_theta_min 3.518
_diffrn_source_current 1.000
_diffrn_source_power 0.050
_diffrn_source_voltage 50
_exptl_absorpt_coefficient_mu 3.609
_exptl_absorpt_correction_T_max 0.9469
_exptl_absorpt_correction_T_min 0.6695
_exptl_absorpt_correction_type sphere
_exptl_absorpt_process_details
;
STOE LANA, absorption correction by scaling of reflection intensities.
J. Koziskova, F. Hahn, J. Richter, J. Kozisek, "Comparison of different
absorption corrections on the model structure of tetrakis(\m~2~-acetato)-
diaqua-di-copper(II)", Acta Chimica Slovaca, vol. 9, no. 2, 2016, pp. 136 - 140.
;
_exptl_crystal_colour colorless
_exptl_crystal_density_diffrn 1.727
_exptl_crystal_density_method 'not measured'
_exptl_crystal_description needle
_exptl_crystal_F_000 1184
_exptl_crystal_size_max 0.450
_exptl_crystal_size_mid 0.200
_exptl_crystal_size_min 0.050
_exptl_crystal_size_rad 0.08
_refine_diff_density_max 0.453
_refine_diff_density_min -0.389
_refine_diff_density_rms 0.085
_refine_ls_extinction_method none
_refine_ls_goodness_of_fit_ref 1.038
_refine_ls_hydrogen_treatment constr
_refine_ls_matrix_type full
_refine_ls_number_parameters 155
_refine_ls_number_reflns 2363
_refine_ls_number_restraints 0
_refine_ls_restrained_S_all 1.038
_refine_ls_R_factor_all 0.0630
_refine_ls_R_factor_gt 0.0382
_refine_ls_shift/su_max 0.001
_refine_ls_shift/su_mean 0.000
_refine_ls_structure_factor_coef Fsqd
_refine_ls_weighting_details 'w=1/[\s^2^(Fo^2^)+(0.0515P)^2^+3.6373P] where P=(Fo^2^+2Fc^2^)/3'
_refine_ls_weighting_scheme calc
_refine_ls_wR_factor_gt 0.0869
_refine_ls_wR_factor_ref 0.0983
_reflns_Friedel_coverage 0.000
_reflns_number_gt 1793
_reflns_number_total 2363
_reflns_threshold_expression 'I > 2\s(I)'
_cod_data_source_file d1ob00392e3.cif
_cod_data_source_block AM-X3
_cod_depositor_comments 'Adding full bibliography for 7158035--7158036.cif.'
_cod_original_sg_symbol_H-M 'C 2/c'
_cod_database_code 7158035
_shelx_space_group_comment
;
The symmetry employed for this shelxl refinement is uniquely defined
by the following loop, which should always be used as a source of
symmetry information in preference to the above space-group names.
They are only intended as comments.
;

loop_
_space_group_symop_operation_xyz
'x, y, z'
'-x, y, -z+1/2'
'x+1/2, y+1/2, z'
'-x+1/2, y+1/2, -z+1/2'
'-x, -y, -z'
'x, -y, z-1/2'
'-x+1/2, -y+1/2, -z'
'x+1/2, -y+1/2, z-1/2'

loop_
_atom_site_label
_atom_site_type_symbol
_atom_site_fract_x
_atom_site_fract_y
_atom_site_fract_z
_atom_site_U_iso_or_equiv
_atom_site_adp_type
_atom_site_occupancy
_atom_site_site_symmetry_order
_atom_site_calc_flag
_atom_site_refinement_flags_posn
_atom_site_refinement_flags_adp
_atom_site_refinement_flags_occupancy
_atom_site_disorder_assembly
_atom_site_disorder_group
Br1 Br 0.80143(2) 1.17450(8) 0.32830(2) 0.04254(15) Uani 1 1 d . . . . .
O1 O 0.45954(12) 0.3279(7) 0.32456(13) 0.0564(8) Uani 1 1 d . . . . .
O2 O 0.49428(11) 0.2125(6) 0.42592(12) 0.0401(6) Uani 1 1 d . . . . .
O3 O 0.67751(10) 0.1956(5) 0.50830(10) 0.0342(5) Uani 1 1 d . . . . .
N1 N 0.69490(11) 0.4828(5) 0.43687(11) 0.0247(6) Uani 1 1 d . . . . .
H1 H 0.729826 0.392181 0.446775 0.030 Uiso 1 1 calc R U . . .
C1 C 0.68406(14) 0.6961(6) 0.38986(14) 0.0233(6) Uani 1 1 d . . . . .
C2 C 0.62588(15) 0.7631(7) 0.34538(15) 0.0275(7) Uani 1 1 d . . . . .
C3 C 0.56985(14) 0.6156(7) 0.34216(15) 0.0314(7) Uani 1 1 d . . . . .
H3 H 0.539425 0.594768 0.302173 0.038 Uiso 1 1 calc R U . . .
C4 C 0.55707(13) 0.5065(7) 0.39009(15) 0.0269(7) Uani 1 1 d . . . . .
C5 C 0.60037(13) 0.5517(7) 0.45656(14) 0.0266(7) Uani 1 1 d . . . . .
H5A H 0.608143 0.762586 0.464372 0.032 Uiso 1 1 calc R U . . .
H5B H 0.581276 0.478711 0.485318 0.032 Uiso 1 1 calc R U . . .
C6 C 0.65998(14) 0.3952(6) 0.46930(14) 0.0255(7) Uani 1 1 d . . . . .
C7 C 0.62299(16) 0.9633(8) 0.29801(15) 0.0323(7) Uani 1 1 d . . . . .
H7 H 0.584455 1.009853 0.267969 0.039 Uiso 1 1 calc R U . . .
C8 C 0.67346(16) 1.0937(7) 0.29348(16) 0.0337(8) Uani 1 1 d . . . . .
H8 H 0.669860 1.232440 0.261952 0.040 Uiso 1 1 calc R U . . .
C9 C 0.73003(15) 1.0168(7) 0.33639(15) 0.0295(7) Uani 1 1 d . . . . .
C10 C 0.73608(14) 0.8240(7) 0.38428(14) 0.0252(6) Uani 1 1 d . . . . .
H10 H 0.775153 0.777810 0.413317 0.030 Uiso 1 1 calc R U . . .
C11 C 0.49901(14) 0.3428(7) 0.37577(16) 0.0323(7) Uani 1 1 d . . . . .
C12 C 0.43894(16) 0.0428(10) 0.41415(19) 0.0496(10) Uani 1 1 d . . . . .
H12A H 0.403792 0.173138 0.400354 0.074 Uiso 1 1 calc R U . . .
H12B H 0.440899 -0.056134 0.452298 0.074 Uiso 1 1 calc R U . . .
H12C H 0.435068 -0.102248 0.381910 0.074 Uiso 1 1 calc R U . . .

loop_
_atom_site_aniso_label
_atom_site_aniso_U_11
_atom_site_aniso_U_22
_atom_site_aniso_U_33
_atom_site_aniso_U_23
_atom_site_aniso_U_13
_atom_site_aniso_U_12
Br1 0.0481(2) 0.0422(2) 0.0466(2) -0.00155(17) 0.02835(18) -0.01092(17)
O1 0.0387(15) 0.081(2) 0.0375(16) -0.0053(15) 0.0002(12) -0.0218(15)
O2 0.0319(12) 0.0460(15) 0.0393(14) -0.0001(12) 0.0091(11) -0.0140(11)
O3 0.0335(12) 0.0354(13) 0.0276(12) 0.0105(11) 0.0040(10) -0.0046(11)
N1 0.0246(13) 0.0235(13) 0.0248(14) 0.0036(11) 0.0073(11) 0.0028(11)
C1 0.0292(15) 0.0186(14) 0.0208(15) -0.0016(13) 0.0077(12) -0.0004(13)
C2 0.0313(17) 0.0274(16) 0.0212(16) -0.0009(13) 0.0067(13) 0.0026(13)
C3 0.0271(16) 0.0359(19) 0.0256(17) 0.0020(14) 0.0028(13) 0.0019(14)
C4 0.0232(15) 0.0264(16) 0.0263(16) -0.0027(14) 0.0035(13) -0.0009(13)
C5 0.0272(16) 0.0261(15) 0.0254(16) -0.0030(13) 0.0082(13) -0.0077(13)
C6 0.0291(16) 0.0225(16) 0.0196(16) -0.0044(13) 0.0028(13) -0.0077(12)
C7 0.0364(18) 0.0355(18) 0.0233(17) 0.0078(15) 0.0088(14) 0.0107(16)
C8 0.049(2) 0.0271(16) 0.0299(18) 0.0069(14) 0.0207(16) 0.0061(15)
C9 0.0359(17) 0.0256(16) 0.0322(17) -0.0057(14) 0.0185(14) -0.0034(14)
C10 0.0279(15) 0.0219(15) 0.0251(16) -0.0020(13) 0.0088(13) 0.0012(14)
C11 0.0263(16) 0.0341(18) 0.0332(19) -0.0055(15) 0.0068(15) -0.0006(14)
C12 0.037(2) 0.055(2) 0.056(3) -0.003(2) 0.0164(19) -0.0186(19)

loop_
_atom_type_symbol
_atom_type_description
_atom_type_scat_dispersion_real
_atom_type_scat_dispersion_imag
_atom_type_scat_source
C C 0.0034 0.0017 'International Tables Vol C Tables 4.2.6.8 and 6.1.1.4'
H H 0.0000 0.0000 'International Tables Vol C Tables 4.2.6.8 and 6.1.1.4'
N N 0.0066 0.0034 'International Tables Vol C Tables 4.2.6.8 and 6.1.1.4'
O O 0.0114 0.0062 'International Tables Vol C Tables 4.2.6.8 and 6.1.1.4'
Br Br -0.2713 2.4705 'International Tables Vol C Tables 4.2.6.8 and 6.1.1.4'

loop_
_geom_angle_atom_site_label_1
_geom_angle_atom_site_label_2
_geom_angle_atom_site_label_3
_geom_angle
_geom_angle_site_symmetry_1
_geom_angle_site_symmetry_3
_geom_angle_publ_flag
C11 O2 C12 115.2(3) . . ?
C6 N1 C1 130.6(3) . . ?
C6 N1 H1 114.7 . . ?
C1 N1 H1 114.7 . . ?
C10 C1 N1 115.9(3) . . ?
C10 C1 C2 119.4(3) . . ?
N1 C1 C2 124.3(3) . . ?
C7 C2 C1 117.6(3) . . ?
C7 C2 C3 118.2(3) . . ?
C1 C2 C3 123.9(3) . . ?
C4 C3 C2 126.8(3) . . ?
C4 C3 H3 116.6 . . ?
C2 C3 H3 116.6 . . ?
C3 C4 C11 117.9(3) . . ?
C3 C4 C5 120.8(3) . . ?
C11 C4 C5 121.3(3) . . ?
C6 C5 C4 111.7(3) . . ?
C6 C5 H5A 109.3 . . ?
C4 C5 H5A 109.3 . . ?
C6 C5 H5B 109.3 . . ?
C4 C5 H5B 109.3 . . ?
H5A C5 H5B 107.9 . . ?
O3 C6 N1 120.4(3) . . ?
O3 C6 C5 122.1(3) . . ?
N1 C6 C5 117.5(3) . . ?
C8 C7 C2 123.0(3) . . ?
C8 C7 H7 118.5 . . ?
C2 C7 H7 118.5 . . ?
C7 C8 C9 118.2(3) . . ?
C7 C8 H8 120.9 . . ?
C9 C8 H8 120.9 . . ?
C10 C9 C8 121.7(3) . . ?
C10 C9 Br1 118.9(2) . . ?
C8 C9 Br1 119.3(3) . . ?
C9 C10 C1 119.9(3) . . ?
C9 C10 H10 120.0 . . ?
C1 C10 H10 120.0 . . ?
O1 C11 O2 122.7(3) . . ?
O1 C11 C4 124.3(3) . . ?
O2 C11 C4 113.0(3) . . ?
O2 C12 H12A 109.5 . . ?
O2 C12 H12B 109.5 . . ?
H12A C12 H12B 109.5 . . ?
O2 C12 H12C 109.5 . . ?
H12A C12 H12C 109.5 . . ?
H12B C12 H12C 109.5 . . ?

loop_
_geom_bond_atom_site_label_1
_geom_bond_atom_site_label_2
_geom_bond_distance
_geom_bond_site_symmetry_2
_geom_bond_publ_flag
Br1 C9 1.892(3) . ?
O1 C11 1.204(4) . ?
O2 C11 1.334(4) . ?
O2 C12 1.448(4) . ?
O3 C6 1.235(4) . ?
N1 C6 1.351(4) . ?
N1 C1 1.403(4) . ?
N1 H1 0.8700 . ?
C1 C10 1.399(4) . ?
C1 C2 1.408(4) . ?
C2 C7 1.400(5) . ?
C2 C3 1.453(5) . ?
C3 C4 1.336(5) . ?
C3 H3 0.9400 . ?
C4 C11 1.480(4) . ?
C4 C5 1.508(4) . ?
C5 C6 1.499(4) . ?
C5 H5A 0.9800 . ?
C5 H5B 0.9800 . ?
C7 C8 1.361(5) . ?
C7 H7 0.9400 . ?
C8 C9 1.379(5) . ?
C8 H8 0.9400 . ?
C9 C10 1.372(4) . ?
C10 H10 0.9400 . ?
C12 H12A 0.9700 . ?
C12 H12B 0.9700 . ?
C12 H12C 0.9700 . ?

loop_
_geom_hbond_atom_site_label_D
_geom_hbond_atom_site_label_H
_geom_hbond_atom_site_label_A
_geom_hbond_distance_DH
_geom_hbond_distance_HA
_geom_hbond_distance_DA
_geom_hbond_angle_DHA
_geom_hbond_site_symmetry_A
_geom_hbond_publ_flag
N1 H1 O3 0.87 2.08 2.908(3) 159.4 7_656 yes
C5 H5A O3 0.98 2.52 3.418(4) 152.6 1_565 yes
C8 H8 Br1 0.94 3.13 4.039(3) 163.6 4_655 yes

loop_
_geom_torsion_atom_site_label_1
_geom_torsion_atom_site_label_2
_geom_torsion_atom_site_label_3
_geom_torsion_atom_site_label_4
_geom_torsion
_geom_torsion_site_symmetry_1
_geom_torsion_site_symmetry_2
_geom_torsion_site_symmetry_3
_geom_torsion_site_symmetry_4
_geom_torsion_publ_flag
C6 N1 C1 C10 153.6(3) . . . . ?
C6 N1 C1 C2 -33.2(5) . . . . ?
C10 C1 C2 C7 -1.6(4) . . . . ?
N1 C1 C2 C7 -174.6(3) . . . . ?
C10 C1 C2 C3 172.0(3) . . . . ?
N1 C1 C2 C3 -1.0(5) . . . . ?
C7 C2 C3 C4 -154.1(3) . . . . ?
C1 C2 C3 C4 32.3(5) . . . . ?
C2 C3 C4 C11 -175.1(3) . . . . ?
C2 C3 C4 C5 5.4(5) . . . . ?
C3 C4 C5 C6 -66.0(4) . . . . ?
C11 C4 C5 C6 114.5(3) . . . . ?
C1 N1 C6 O3 178.2(3) . . . . ?
C1 N1 C6 C5 -2.6(4) . . . . ?
C4 C5 C6 O3 -117.3(3) . . . . ?
C4 C5 C6 N1 63.5(3) . . . . ?
C1 C2 C7 C8 -0.1(5) . . . . ?
C3 C2 C7 C8 -174.1(3) . . . . ?
C2 C7 C8 C9 2.2(5) . . . . ?
C7 C8 C9 C10 -2.7(5) . . . . ?
C7 C8 C9 Br1 176.0(2) . . . . ?
C8 C9 C10 C1 1.1(5) . . . . ?
Br1 C9 C10 C1 -177.6(2) . . . . ?
N1 C1 C10 C9 174.7(3) . . . . ?
C2 C1 C10 C9 1.1(4) . . . . ?
C12 O2 C11 O1 1.9(5) . . . . ?
C12 O2 C11 C4 -178.5(3) . . . . ?
C3 C4 C11 O1 -8.3(5) . . . . ?
C5 C4 C11 O1 171.2(3) . . . . ?
C3 C4 C11 O2 172.1(3) . . . . ?
C5 C4 C11 O2 -8.4(4) . . . . ?
